data_4031251
loop_
_publ_author_name
'Cradwick, P.D.'
'Hall, D.'

_publ_section_title
;
 The crystal structure of tribromotriindiumtetracobaltpentadecacarbonyl
;
_journal_name_full 'Journal of Organometallic Chemistry'
_journal_page_first 203
_journal_page_last 211
_journal_volume 22
_journal_year 1970
_chemical_formula_sum 'C15 Br3 Co4 In3 O15'
_chemical_name_systematic 'Br3 In3 Co4 (C O)15'
_space_group_IT_number 14
_symmetry_space_group_name_Hall '-P 2ybc'
_symmetry_space_group_name_H-M 'P 1 21/c 1'
_cell_angle_alpha 90
_cell_angle_beta 133.2
_cell_angle_gamma 90
_cell_formula_units_Z 8
_cell_length_a 14.25
_cell_length_b 17.62
_cell_length_c 16.87
_cell_volume 3087.768
_citation_journal_id_ASTM JORCAI
_cod_data_source_file Cradwick_JORCAI_1970_121.cif
_cod_data_source_block C15Br3Co4In3O15
_cod_original_cell_volume 3087.769
_cod_original_sg_symbol_Hall '-P 2ybc '
_cod_original_sg_symbol_H-M 'P 1 21/c 1 '
_cod_database_code 4031251

loop_
_symmetry_equiv_pos_as_xyz
x,y,z
-x,y+1/2,-z+1/2
-x,-y,-z
x,-y-1/2,z-1/2

loop_
_atom_site_label
_atom_site_type_symbol
_atom_site_fract_x
_atom_site_fract_y
_atom_site_fract_z
_atom_site_occupancy
_atom_site_U_iso_or_equiv
C7 C+2 0.173 0.005 0.49 1 0.0
Br1 Br 0.0796 0.1892 0.5156 1 0.0
C4 C+2 0.122 -0.119 0.422 1 0.0
Co3 Co -0.047 0.3788 0.4172 1 0.0
C11 C+2 0 0.45 0.384 1 0.0
O1 O-2 0.018 0.349 0.19 1 0.0
O15 O-2 0.146 0.457 0.201 1 0.0
Co1 Co 0.0666 0.2143 0.2748 1 0.0
C14 C+2 0.247 0.259 0.176 1 0.0
O11 O-2 0.028 0.502 0.359 1 0.0
O9 O-2 -0.116 0.296 0.285 1 0.0
O6 O-2 -0.015 0.001 0.402 1 0.0
C15 C+2 0.189 0.413 0.21 1 0.0
C6 C+2 0.041 -0.007 0.402 1 0.0
O2 O-2 0.116 0.126 0.154 1 0.0
O7 O-2 0.211 0.018 0.544 1 0.0
C8 C+2 -0.112 0.441 0.435 1 0.0
In1 In 0.1203 0.1252 0.3838 1 0.0
O5 O-2 0.175 -0.023 0.253 1 0.0
C12 C+2 0.303 0.389 0.172 1 0.0
Br2 Br 0.1574 0.3716 0.4332 1 0.0
In3 In 0.1766 0.2793 0.312 1 0.0
Br3 Br 0.2431 0.1768 0.4099 1 0.0
C3 C+2 -0.006 0.165 0.278 1 0.0
O3 O-2 -0.052 0.128 0.28 1 0.0
O10 O-2 -0.03 0.323 0.578 1 0.0
O12 O-2 0.339 0.41 0.13 1 0.0
C1 C+2 0.038 0.296 0.224 1 0.0
O4 O-2 0.12 -0.18 0.433 1 0.0
In2 In 0.0473 0.2913 0.3997 1 0.0
O8 O-2 -0.154 0.479 0.442 1 0.0
C10 C+2 -0.035 0.34 0.517 1 0.0
C5 C+2 0.151 -0.018 0.311 1 0.0
C13 C+2 0.301 0.354 0.321 1 0.0
Co4 Co 0.2512 0.3464 0.2296 1 0.0
O14 O-2 0.248 0.203 0.145 1 0.0
C2 C+2 0.096 0.161 0.203 1 0.0
C9 C+2 -0.088 0.325 0.342 1 0.0
Co2 Co 0.1219 -0.0172 0.4041 1 0.0
O13 O-2 0.333 0.359 0.38 1 0.0
